data_7015959
loop_
_publ_author_name
'Wen, Tian'
'Li, Mian'
'Zhou, Xiao-Ping'
'Li, Dan'

_publ_section_title
;
 Unprecedented copper(i)-catalyzed in situ double cycloaddition
 reaction based on 2-cyanopyrimidine.
;
_journal_issue 21
_journal_name_full 'Dalton transactions (Cambridge, England : 2003)'
_journal_page_first 5684
_journal_page_last 5686
_journal_paper_doi 10.1039/c1dt10488h
_journal_volume 40
_journal_year 2011
_chemical_formula_moiety 'C11 H6 Cu2 N13'
_chemical_formula_sum 'C11 H6 Cu2 N13'
_chemical_formula_weight 447.37
_chemical_name_systematic
;
?
;
_space_group_IT_number 15
_symmetry_cell_setting monoclinic
_symmetry_space_group_name_Hall '-C 2yc'
_symmetry_space_group_name_H-M 'C 1 2/c 1'
_atom_sites_solution_hydrogens geom
_atom_sites_solution_primary direct
_atom_sites_solution_secondary difmap
_audit_creation_method SHELXL-97
_cell_angle_alpha 90.00
_cell_angle_beta 111.974(2)
_cell_angle_gamma 90.00
_cell_formula_units_Z 4
_cell_length_a 16.039(2)
_cell_length_b 9.0345(12)
_cell_length_c 14.6031(19)
_cell_measurement_reflns_used 940
_cell_measurement_temperature 293(2)
_cell_measurement_theta_max 20.48
_cell_measurement_theta_min 2.50
_cell_volume 1962.3(4)
_computing_cell_refinement 'Bruker SMART'
_computing_data_collection 'Bruker SMART'
_computing_data_reduction 'Bruker SAINT'
_computing_molecular_graphics 'Bruker SHELXTL'
_computing_publication_material 'Bruker SHELXTL'
_computing_structure_refinement 'SHELXL-97 (Sheldrick, 1997)'
_computing_structure_solution 'SHELXS-97 (Sheldrick, 1990)'
_diffrn_ambient_temperature 293(2)
_diffrn_measured_fraction_theta_full 0.992
_diffrn_measured_fraction_theta_max 0.992
_diffrn_measurement_device_type 'CCD area detector'
_diffrn_measurement_method 'phi and omega scans'
_diffrn_radiation_monochromator graphite
_diffrn_radiation_source 'fine-focus sealed tube'
_diffrn_radiation_type MoK\a
_diffrn_radiation_wavelength 0.71073
_diffrn_reflns_av_R_equivalents 0.0226
_diffrn_reflns_av_sigmaI/netI 0.0286
_diffrn_reflns_limit_h_max 18
_diffrn_reflns_limit_h_min -18
_diffrn_reflns_limit_k_max 10
_diffrn_reflns_limit_k_min -10
_diffrn_reflns_limit_l_max 17
_diffrn_reflns_limit_l_min -12
_diffrn_reflns_number 5450
_diffrn_reflns_theta_full 24.99
_diffrn_reflns_theta_max 24.99
_diffrn_reflns_theta_min 2.64
_exptl_absorpt_coefficient_mu 2.190
_exptl_absorpt_correction_T_max 0.6685
_exptl_absorpt_correction_T_min 0.5595
_exptl_absorpt_correction_type multi-scan
_exptl_absorpt_process_details 'SADABS (Sheldrick, 1996)'
_exptl_crystal_colour red
_exptl_crystal_density_diffrn 1.514
_exptl_crystal_density_method 'not measured'
_exptl_crystal_description block
_exptl_crystal_F_000 884
_exptl_crystal_size_max 0.30
_exptl_crystal_size_mid 0.24
_exptl_crystal_size_min 0.20
_platon_squeeze_details
;
;
_refine_diff_density_max 1.468
_refine_diff_density_min -0.244
_refine_diff_density_rms 0.080
_refine_ls_extinction_method none
_refine_ls_goodness_of_fit_ref 1.125
_refine_ls_hydrogen_treatment constr
_refine_ls_matrix_type full
_refine_ls_number_parameters 118
_refine_ls_number_reflns 1709
_refine_ls_number_restraints 0
_refine_ls_restrained_S_all 1.125
_refine_ls_R_factor_all 0.0599
_refine_ls_R_factor_gt 0.0511
_refine_ls_shift/su_max 0.009
_refine_ls_shift/su_mean 0.001
_refine_ls_structure_factor_coef Fsqd
_refine_ls_weighting_details 'calc w=1/[\s^2^(Fo^2^)+(0.0900P)^2^+1.7414P] where P=(Fo^2^+2Fc^2^)/3'
_refine_ls_weighting_scheme calc
_refine_ls_wR_factor_gt 0.1563
_refine_ls_wR_factor_ref 0.1622
_reflns_number_gt 1373
_reflns_number_total 1709
_reflns_threshold_expression >2sigma(I)
_cod_data_source_file c1dt10488h.txt
_cod_data_source_block 2
_cod_depositor_comments
;
The following automatic conversions were performed:
'_symmetry_cell_setting' value 'Monoclinic' changed to 'monoclinic'
according to '/home/saulius/struct/CIF-dictionaries/cif_core.dic'
dictionary named 'cif_core.dic' version 2.4.1 from 2010-06-29.

Automatic conversion script
Id: cif_fix_enum 1555 2011-01-17 13:19:09Z saulius 
;
_cod_original_sg_symbol_H-M C2/c
_cod_database_code 7015959

loop_
_symmetry_equiv_pos_as_xyz
'x, y, z'
'-x, y, -z+1/2'
'x+1/2, y+1/2, z'
'-x+1/2, y+1/2, -z+1/2'
'-x, -y, -z'
'x, -y, z-1/2'
'-x+1/2, -y+1/2, -z'
'x+1/2, -y+1/2, z-1/2'

loop_
_atom_site_label
_atom_site_type_symbol
_atom_site_fract_x
_atom_site_fract_y
_atom_site_fract_z
_atom_site_U_iso_or_equiv
_atom_site_adp_type
_atom_site_occupancy
_atom_site_symmetry_multiplicity
_atom_site_calc_flag
_atom_site_refinement_flags
_atom_site_disorder_assembly
_atom_site_disorder_group
Cu1 Cu 0.16161(4) 0.49192(6) 0.09620(5) 0.0720(3) Uani 1 1 d . . .
N6 N 0.2306(2) 0.0359(4) 0.4522(3) 0.0558(9) Uani 1 1 d . . .
N2 N 0.1947(2) 0.3189(4) 0.1929(3) 0.0648(10) Uani 1 1 d . . .
C1 C 0.1931(2) 0.1957(4) 0.3147(3) 0.0501(9) Uani 1 1 d . . .
C2 C 0.1709(3) 0.1347(4) 0.3951(3) 0.0507(9) Uani 1 1 d . . .
N1 N 0.1451(2) 0.2929(4) 0.2474(3) 0.0614(9) Uani 1 1 d . . .
N5 N 0.0977(2) 0.1853(4) 0.4074(3) 0.0648(10) Uani 1 1 d . . .
N3 N 0.2691(2) 0.2403(4) 0.2258(3) 0.0622(10) Uani 1 1 d . . .
C5 C 0.0856(4) 0.1328(6) 0.4863(4) 0.0766(14) Uani 1 1 d . . .
H5 H 0.0364 0.1666 0.4994 0.092 Uiso 1 1 calc R . .
C4 C 0.1418(4) 0.0308(7) 0.5500(5) 0.0811(16) Uani 1 1 d . . .
H4 H 0.1314 -0.0046 0.6046 0.097 Uiso 1 1 calc R . .
C3 C 0.2141(4) -0.0159(5) 0.5286(4) 0.0718(14) Uani 1 1 d . . .
H3 H 0.2528 -0.0862 0.5693 0.086 Uiso 1 1 calc R . .
N4 N 0.2693(2) 0.1615(4) 0.3029(3) 0.0554(8) Uani 1 1 d . . .
C7 C 0.0385(3) 0.5004(4) 0.0205(4) 0.0652(11) Uani 0.50 1 d P . 1
N7 N 0.0385(3) 0.5004(4) 0.0205(4) 0.0652(11) Uani 0.50 1 d P . 2

loop_
_atom_site_aniso_label
_atom_site_aniso_U_11
_atom_site_aniso_U_22
_atom_site_aniso_U_33
_atom_site_aniso_U_23
_atom_site_aniso_U_13
_atom_site_aniso_U_12
Cu1 0.0439(4) 0.0820(5) 0.0772(5) 0.0143(3) 0.0077(3) -0.0142(2)
N6 0.048(2) 0.063(2) 0.055(2) -0.0049(16) 0.0176(17) 0.0046(16)
N2 0.046(2) 0.070(2) 0.075(2) 0.0135(19) 0.0187(18) -0.0011(17)
C1 0.0351(19) 0.051(2) 0.059(2) -0.0030(18) 0.0115(17) 0.0005(16)
C2 0.0383(19) 0.054(2) 0.058(2) -0.0141(18) 0.0166(17) -0.0044(17)
N1 0.0383(17) 0.066(2) 0.079(2) 0.0154(19) 0.0205(17) 0.0005(16)
N5 0.056(2) 0.057(2) 0.091(3) -0.0110(19) 0.038(2) 0.0013(17)
N3 0.0472(19) 0.074(2) 0.065(2) 0.0037(18) 0.0204(18) 0.0001(17)
C5 0.075(3) 0.080(3) 0.097(4) -0.017(3) 0.058(3) -0.006(3)
C4 0.089(4) 0.096(4) 0.073(3) -0.007(3) 0.046(3) -0.011(3)
C3 0.074(3) 0.083(3) 0.058(3) -0.001(2) 0.024(3) 0.002(2)
N4 0.0426(18) 0.063(2) 0.060(2) 0.0006(17) 0.0180(16) 0.0058(16)
C7 0.047(2) 0.072(3) 0.069(3) 0.0044(18) 0.012(2) -0.0123(19)
N7 0.047(2) 0.072(3) 0.069(3) 0.0044(18) 0.012(2) -0.0123(19)

loop_
_atom_type_symbol
_atom_type_description
_atom_type_scat_dispersion_real
_atom_type_scat_dispersion_imag
_atom_type_scat_source
C C 0.0033 0.0016 'International Tables Vol C Tables 4.2.6.8 and 6.1.1.4'
H H 0.0000 0.0000 'International Tables Vol C Tables 4.2.6.8 and 6.1.1.4'
N N 0.0061 0.0033 'International Tables Vol C Tables 4.2.6.8 and 6.1.1.4'
Cu Cu 0.3201 1.2651 'International Tables Vol C Tables 4.2.6.8 and 6.1.1.4'

loop_
_geom_angle_atom_site_label_1
_geom_angle_atom_site_label_2
_geom_angle_atom_site_label_3
_geom_angle
_geom_angle_site_symmetry_1
_geom_angle_site_symmetry_3
_geom_angle_publ_flag
C7 Cu1 N2 112.60(16) . . ?
C7 Cu1 N4 122.79(16) . 4 ?
N2 Cu1 N4 98.02(16) . 4 ?
C7 Cu1 N6 127.12(17) . 4 ?
N2 Cu1 N6 109.81(14) . 4 ?
N4 Cu1 N6 79.55(13) 4 4 ?
C3 N6 C2 115.9(4) . . ?
C3 N6 Cu1 130.9(3) . 4_545 ?
C2 N6 Cu1 113.2(3) . 4_545 ?
N3 N2 N1 110.4(3) . . ?
N3 N2 Cu1 129.1(3) . . ?
N1 N2 Cu1 119.1(3) . . ?
N1 C1 N4 111.4(4) . . ?
N1 C1 C2 126.6(3) . . ?
N4 C1 C2 121.9(4) . . ?
N5 C2 N6 127.0(4) . . ?
N5 C2 C1 118.2(4) . . ?
N6 C2 C1 114.8(3) . . ?
C1 N1 N2 104.2(3) . . ?
C5 N5 C2 114.7(4) . . ?
N2 N3 N4 108.1(3) . . ?
N5 C5 C4 123.6(4) . . ?
N5 C5 H5 118.2 . . ?
C4 C5 H5 118.2 . . ?
C3 C4 C5 116.5(5) . . ?
C3 C4 H4 121.8 . . ?
C5 C4 H4 121.8 . . ?
N6 C3 C4 122.3(5) . . ?
N6 C3 H3 118.8 . . ?
C4 C3 H3 118.8 . . ?
N3 N4 C1 105.8(3) . . ?
N3 N4 Cu1 143.7(3) . 4_545 ?
C1 N4 Cu1 110.1(3) . 4_545 ?
C7 C7 Cu1 174.8(6) 5_565 . ?

loop_
_geom_bond_atom_site_label_1
_geom_bond_atom_site_label_2
_geom_bond_distance
_geom_bond_site_symmetry_2
_geom_bond_publ_flag
Cu1 C7 1.869(5) . ?
Cu1 N2 2.040(4) . ?
Cu1 N4 2.127(4) 4 ?
Cu1 N6 2.135(3) 4 ?
N6 C3 1.325(6) . ?
N6 C2 1.347(5) . ?
N6 Cu1 2.135(3) 4_545 ?
N2 N3 1.316(5) . ?
N2 N1 1.340(5) . ?
C1 N1 1.328(5) . ?
C1 N4 1.331(5) . ?
C1 C2 1.456(6) . ?
C2 N5 1.334(5) . ?
N5 C5 1.326(6) . ?
N3 N4 1.332(5) . ?
C5 C4 1.378(8) . ?
C5 H5 0.9300 . ?
C4 C3 1.375(7) . ?
C4 H4 0.9300 . ?
C3 H3 0.9300 . ?
N4 Cu1 2.127(4) 4_545 ?
C7 C7 1.153(9) 5_565 ?

loop_
_geom_torsion_atom_site_label_1
_geom_torsion_atom_site_label_2
_geom_torsion_atom_site_label_3
_geom_torsion_atom_site_label_4
_geom_torsion
_geom_torsion_site_symmetry_1
_geom_torsion_site_symmetry_2
_geom_torsion_site_symmetry_3
_geom_torsion_site_symmetry_4
_geom_torsion_publ_flag
C7 Cu1 N2 N3 148.3(4) . . . . ?
N4 Cu1 N2 N3 -81.1(4) 4 . . . ?
N6 Cu1 N2 N3 0.6(4) 4 . . . ?
C7 Cu1 N2 N1 -46.1(4) . . . . ?
N4 Cu1 N2 N1 84.6(3) 4 . . . ?
N6 Cu1 N2 N1 166.3(3) 4 . . . ?
C3 N6 C2 N5 0.0(6) . . . . ?
Cu1 N6 C2 N5 -179.1(3) 4_545 . . . ?
C3 N6 C2 C1 176.9(4) . . . . ?
Cu1 N6 C2 C1 -2.2(4) 4_545 . . . ?
N1 C1 C2 N5 -3.8(6) . . . . ?
N4 C1 C2 N5 173.7(4) . . . . ?
N1 C1 C2 N6 179.0(4) . . . . ?
N4 C1 C2 N6 -3.5(6) . . . . ?
N4 C1 N1 N2 -0.3(5) . . . . ?
C2 C1 N1 N2 177.5(4) . . . . ?
N3 N2 N1 C1 0.2(5) . . . . ?
Cu1 N2 N1 C1 -168.0(3) . . . . ?
N6 C2 N5 C5 1.6(6) . . . . ?
C1 C2 N5 C5 -175.2(4) . . . . ?
N1 N2 N3 N4 -0.1(5) . . . . ?
Cu1 N2 N3 N4 166.6(3) . . . . ?
C2 N5 C5 C4 -1.8(7) . . . . ?
N5 C5 C4 C3 0.4(8) . . . . ?
C2 N6 C3 C4 -1.5(7) . . . . ?
Cu1 N6 C3 C4 177.4(4) 4_545 . . . ?
C5 C4 C3 N6 1.3(8) . . . . ?
N2 N3 N4 C1 0.0(4) . . . . ?
N2 N3 N4 Cu1 172.3(4) . . . 4_545 ?
N1 C1 N4 N3 0.2(5) . . . . ?
C2 C1 N4 N3 -177.6(4) . . . . ?
N1 C1 N4 Cu1 -175.0(3) . . . 4_545 ?
C2 C1 N4 Cu1 7.2(5) . . . 4_545 ?
N2 Cu1 C7 C7 24(6) . . . 5_565 ?
N4 Cu1 C7 C7 -93(6) 4 . . 5_565 ?
N6 Cu1 C7 C7 164(6) 4 . . 5_565 ?

loop_
_platon_squeeze_void_nr
_platon_squeeze_void_average_x
_platon_squeeze_void_average_y
_platon_squeeze_void_average_z
_platon_squeeze_void_volume
_platon_squeeze_void_count_electrons
_platon_squeeze_void_content
1 0.500 0.233 0.250 120 35 ' '
2 0.000 -0.267 0.250 121 35 ' '
3 0.500 -0.233 0.750 121 35 ' '
4 0.000 0.267 0.750 121 35 ' '
